data_7155817
loop_
_publ_author_name
'Gunnlaugsson, Thorfinnur'
'Shanmugaraju, Sankarasekaran'
'McAdams, Deirdre'
'Pancotti, Francesca'
'Hawes, Chris Samuel'
'Veale, Emma'
'Kitchen, Jonathan A.'

_publ_section_title
;
 One-pot facile synthesis of 4-amino-1,8-naphthalimide derived
 Tr\"oger&#x2019;s bases via a nucleophilic displacement approach
;
_journal_name_full 'Org. Biomol. Chem.'
_journal_paper_doi 10.1039/C7OB01835E
_journal_year 2017
_chemical_formula_moiety 'C27 H14 N2 O6, 2(C2 H6 O S)'
_chemical_formula_sum 'C31 H26 N2 O8 S2'
_chemical_formula_weight 618.66
_space_group_crystal_system monoclinic
_space_group_IT_number 15
_space_group_name_Hall '-C 2yc'
_space_group_name_H-M_alt 'C 1 2/c 1'
_symmetry_space_group_name_Hall '-C 2yc'
_symmetry_space_group_name_H-M 'C 1 2/c 1'
_atom_sites_solution_hydrogens geom
_audit_creation_date 2017-07-23
_audit_creation_method
;
Olex2 1.2
(compiled 2017.03.28 svn.r3405 for OlexSys, GUI svn.r5337)
;
_audit_update_record
;
2017-07-23 deposited with the CCDC.
2017-08-14 downloaded from the CCDC.
;
_cell_angle_alpha 90
_cell_angle_beta 98.011(7)
_cell_angle_gamma 90
_cell_formula_units_Z 4
_cell_length_a 17.102(7)
_cell_length_b 8.688(3)
_cell_length_c 18.461(8)
_cell_measurement_reflns_used 3020
_cell_measurement_temperature 100(2)
_cell_measurement_theta_max 68.28
_cell_measurement_theta_min 4.84
_cell_volume 2716.2(19)
_computing_cell_refinement 'SAINT v8.37A (Bruker, 2015)'
_computing_data_reduction 'SAINT v8.37A (Bruker, 2015)'
_computing_molecular_graphics 'Olex2 (Dolomanov et al., 2009)'
_computing_publication_material 'Olex2 (Dolomanov et al., 2009)'
_computing_structure_refinement 'XL (Sheldrick, 2008)'
_diffrn_ambient_temperature 99.98
_diffrn_detector 'Bruker APEX2 area detector'
_diffrn_detector_area_resol_mean 7.9
_diffrn_detector_type 'CCD area detector'
_diffrn_measured_fraction_theta_full 0.999
_diffrn_measured_fraction_theta_max 0.993
_diffrn_measurement_device 'three-circle diffractometer'
_diffrn_measurement_device_type 'Bruker APEX-II CCD'
_diffrn_measurement_method '\w and \f scans'
_diffrn_radiation_monochromator 'mirror optics'
_diffrn_radiation_probe x-ray
_diffrn_radiation_type CuK\a
_diffrn_radiation_wavelength 1.54178
_diffrn_reflns_av_R_equivalents 0.0483
_diffrn_reflns_av_unetI/netI 0.0383
_diffrn_reflns_Laue_measured_fraction_full 0.999
_diffrn_reflns_Laue_measured_fraction_max 0.993
_diffrn_reflns_limit_h_max 20
_diffrn_reflns_limit_h_min -18
_diffrn_reflns_limit_k_max 10
_diffrn_reflns_limit_k_min -10
_diffrn_reflns_limit_l_max 22
_diffrn_reflns_limit_l_min -22
_diffrn_reflns_number 13190
_diffrn_reflns_point_group_measured_fraction_full 0.999
_diffrn_reflns_point_group_measured_fraction_max 0.993
_diffrn_reflns_theta_full 67.679
_diffrn_reflns_theta_max 68.147
_diffrn_reflns_theta_min 4.838
_diffrn_source 'microfocus sealed X-ray tube'
_diffrn_source_type 'Incoatec I\ms'
_diffrn_standards_number 0
_exptl_absorpt_coefficient_mu 2.286
_exptl_absorpt_correction_T_max 0.7531
_exptl_absorpt_correction_T_min 0.6049
_exptl_absorpt_correction_type multi-scan
_exptl_absorpt_process_details
'SADABS-2016/2 (Bruker,2016/2) was used for absorption correction. wR2(int) was 0.1051 before and 0.0657 after correction. The Ratio of minimum to maximum transmission is 0.8032. The \l/2 correction factor is Not present.'
_exptl_crystal_colour yellow
_exptl_crystal_density_diffrn 1.513
_exptl_crystal_description rod
_exptl_crystal_F_000 1288
_exptl_crystal_size_max 0.32
_exptl_crystal_size_mid 0.07
_exptl_crystal_size_min 0.03
_refine_diff_density_max 0.228
_refine_diff_density_min -0.275
_refine_diff_density_rms 0.059
_refine_ls_extinction_method none
_refine_ls_goodness_of_fit_ref 1.031
_refine_ls_hydrogen_treatment constr
_refine_ls_matrix_type full
_refine_ls_number_parameters 249
_refine_ls_number_reflns 2481
_refine_ls_number_restraints 18
_refine_ls_restrained_S_all 1.029
_refine_ls_R_factor_all 0.0660
_refine_ls_R_factor_gt 0.0543
_refine_ls_shift/su_max 0.001
_refine_ls_shift/su_mean 0.000
_refine_ls_structure_factor_coef Fsqd
_refine_ls_weighting_details 'w=1/[\s^2^(Fo^2^)+(0.1051P)^2^+0.9485P] where P=(Fo^2^+2Fc^2^)/3'
_refine_ls_weighting_scheme calc
_refine_ls_wR_factor_gt 0.1450
_refine_ls_wR_factor_ref 0.1584
_reflns_Friedel_coverage 0.000
_reflns_number_gt 1973
_reflns_number_total 2481
_reflns_threshold_expression 'I > 2\s(I)'
_cod_data_source_file c7ob01835e2.cif
_cod_data_source_block cu_csh250_0m
_cod_original_cell_volume 2716.3(19)
_cod_database_code 7155817
_shelx_shelxl_version_number 2014/7
_shelx_space_group_comment
;
The symmetry employed for this shelxl refinement is uniquely defined
by the following loop, which should always be used as a source of
symmetry information in preference to the above space-group names.
They are only intended as comments.
;
_shelx_estimated_absorpt_t_max 0.935
_shelx_estimated_absorpt_t_min 0.528
_olex2_refinement_description
;
1. Fixed Uiso
 At 1.2 times of:
  All C(H) groups, All C(H,H) groups
 At 1.5 times of:
  All C(H,H,H) groups
2. Restrained distances
 S2-O5 \\sim S1-O4 \\sim S3-O6
 with sigma of 0.01
 S2-C20 \\sim S3-C17 \\sim S1-C15 \\sim S2-C18 \\sim S3-C19 \\sim S1-C16
 with sigma of 0.02
3. Uiso/Uaniso restraints and constraints
Uanis(C18) = Uanis(C19)
Uanis(C20) = Uanis(C17)
Uanis(O4) = Uanis(O5) = Uanis(O6)
4. Others
 Fixed Sof: H13A(0.5) H13B(0.5) S1(0.5) S2(0.25) S3(0.25) O4(0.5) O5(0.25)
 O6(0.25) C15(0.5) H15A(0.5) H15B(0.5) H15C(0.5) C16(0.5) H16A(0.5) H16B(0.5)
 H16C(0.5) C17(0.25) H17A(0.25) H17B(0.25) H17C(0.25) C18(0.25) H18A(0.25)
 H18B(0.25) H18C(0.25) C19(0.25) H19A(0.25) H19B(0.25) H19C(0.25) C20(0.25)
 H20A(0.25) H20B(0.25) H20C(0.25)
5.a Secondary CH2 refined with riding coordinates:
 C13(H13A,H13B), C14(H14A,H14B)
5.b Aromatic/amide H refined with riding coordinates:
 C3(H3), C4(H4), C5(H5), C9(H9)
5.c Idealised Me refined as rotating group:
 C15(H15A,H15B,H15C), C16(H16A,H16B,H16C), C17(H17A,H17B,H17C), C18(H18A,H18B,
 H18C), C19(H19A,H19B,H19C), C20(H20A,H20B,H20C)
;
_olex2_submission_special_instructions 'No special instructions were received'

loop_
_space_group_symop_operation_xyz
'x, y, z'
'-x, y, -z+1/2'
'x+1/2, y+1/2, z'
'-x+1/2, y+1/2, -z+1/2'
'-x, -y, -z'
'x, -y, z-1/2'
'-x+1/2, -y+1/2, -z'
'x+1/2, -y+1/2, z-1/2'

loop_
_atom_site_label
_atom_site_type_symbol
_atom_site_fract_x
_atom_site_fract_y
_atom_site_fract_z
_atom_site_U_iso_or_equiv
_atom_site_adp_type
_atom_site_occupancy
_atom_site_site_symmetry_order
_atom_site_calc_flag
_atom_site_refinement_flags_posn
_atom_site_refinement_flags_adp
_atom_site_refinement_flags_occupancy
_atom_site_disorder_assembly
_atom_site_disorder_group
O1 O 0.67139(13) 0.8355(2) 0.55048(11) 0.0623(5) Uani 1 1 d . . . . .
N1 N 0.44379(11) 0.3743(2) 0.70199(10) 0.0395(4) Uani 1 1 d . . . . .
C1 C 0.48135(18) 0.8316(3) 0.45020(13) 0.0538(7) Uani 1 1 d . . . . .
O2 O 0.56001(13) 0.8628(2) 0.47535(9) 0.0584(5) Uani 1 1 d . . . . .
C2 C 0.43935(16) 0.7229(3) 0.49251(12) 0.0480(6) Uani 1 1 d . . . . .
O3 O 0.45319(15) 0.8971(2) 0.39535(9) 0.0648(6) Uani 1 1 d . . . . .
C3 C 0.36086(17) 0.6882(3) 0.46959(12) 0.0514(6) Uani 1 1 d . . . . .
H3 H 0.3335 0.7358 0.4271 0.062 Uiso 1 1 calc R . . . .
C4 C 0.32188(16) 0.5824(3) 0.50949(13) 0.0499(6) Uani 1 1 d . . . . .
H4 H 0.2681 0.5576 0.4936 0.060 Uiso 1 1 calc R . . . .
C5 C 0.36113(14) 0.5138(3) 0.57189(12) 0.0445(5) Uani 1 1 d . . . . .
H5 H 0.3341 0.4415 0.5980 0.053 Uiso 1 1 calc R . . . .
C6 C 0.44084(14) 0.5497(2) 0.59731(12) 0.0409(5) Uani 1 1 d . . . . .
C7 C 0.48392(13) 0.4815(2) 0.66180(11) 0.0388(5) Uani 1 1 d . . . . .
C8 C 0.56319(14) 0.5171(2) 0.68286(12) 0.0404(5) Uani 1 1 d . . . . .
C9 C 0.60112(14) 0.6213(2) 0.64137(13) 0.0432(5) Uani 1 1 d . . . . .
H9 H 0.6552 0.6452 0.6562 0.052 Uiso 1 1 calc R . . . .
C10 C 0.56173(15) 0.6896(2) 0.57950(12) 0.0448(5) Uani 1 1 d . . . . .
C11 C 0.60376(17) 0.7974(3) 0.53735(13) 0.0522(6) Uani 1 1 d . . . . .
C12 C 0.48097(15) 0.6555(2) 0.55642(12) 0.0429(5) Uani 1 1 d . . . . .
C13 C 0.5000 0.2801(3) 0.7500 0.0415(7) Uani 1 2 d S T P . .
H13A H 0.5293 0.2131 0.7198 0.050 Uiso 0.5 1 calc R . . . .
H13B H 0.4707 0.2131 0.7802 0.050 Uiso 0.5 1 calc R . . . .
C14 C 0.39066(13) 0.4494(3) 0.74816(12) 0.0414(5) Uani 1 1 d . . . . .
H14A H 0.3524 0.3729 0.7618 0.050 Uiso 1 1 calc R . . . .
H14B H 0.3606 0.5322 0.7199 0.050 Uiso 1 1 calc R . . . .
S1 S 0.34296(6) -0.11829(14) 0.65381(6) 0.0375(3) Uani 0.5 1 d D . . A 1
S2 S 0.28972(14) -0.0814(3) 0.69193(13) 0.0490(6) Uani 0.25 1 d D . . B 2
S3 S 0.34080(12) -0.1456(2) 0.70896(12) 0.0351(4) Uani 0.25 1 d D . . C 3
O4 O 0.2863(6) -0.2123(9) 0.6916(8) 0.0476(11) Uani 0.5 1 d D . . A 1
O5 O 0.2747(11) -0.2520(13) 0.6924(14) 0.0476(11) Uani 0.25 1 d D . . B 2
O6 O 0.2611(6) -0.2120(18) 0.6826(10) 0.0476(11) Uani 0.25 1 d D . . C 3
C15 C 0.3194(3) 0.0809(5) 0.6610(3) 0.0431(10) Uani 0.5 1 d D . . A 1
H15A H 0.2746 0.1068 0.6239 0.065 Uiso 0.5 1 calc GR . . A 1
H15B H 0.3652 0.1434 0.6531 0.065 Uiso 0.5 1 calc GR . . A 1
H15C H 0.3056 0.1017 0.7098 0.065 Uiso 0.5 1 calc GR . . A 1
C16 C 0.4322(3) -0.1143(5) 0.7176(2) 0.0408(9) Uani 0.5 1 d D . . A 1
H16A H 0.4219 -0.0654 0.7632 0.061 Uiso 0.5 1 calc GR . . A 1
H16B H 0.4726 -0.0555 0.6967 0.061 Uiso 0.5 1 calc GR . . A 1
H16C H 0.4509 -0.2197 0.7278 0.061 Uiso 0.5 1 calc GR . . A 1
C17 C 0.325(3) -0.009(6) 0.7775(18) 0.048(3) Uani 0.25 1 d D . . C 3
H17A H 0.2902 0.0731 0.7553 0.071 Uiso 0.25 1 calc GR . . C 3
H17B H 0.3752 0.0341 0.7995 0.071 Uiso 0.25 1 calc GR . . C 3
H17C H 0.2992 -0.0608 0.8154 0.071 Uiso 0.25 1 calc GR . . C 3
C18 C 0.3736(9) -0.040(4) 0.6485(15) 0.057(4) Uani 0.25 1 d D . . B 2
H18A H 0.3781 0.0717 0.6425 0.085 Uiso 0.25 1 calc GR . . B 2
H18B H 0.3678 -0.0897 0.6005 0.085 Uiso 0.25 1 calc GR . . B 2
H18C H 0.4212 -0.0788 0.6787 0.085 Uiso 0.25 1 calc GR . . B 2
C19 C 0.3483(11) -0.009(3) 0.6394(15) 0.057(4) Uani 0.25 1 d D . . C 3
H19A H 0.3619 -0.0611 0.5959 0.085 Uiso 0.25 1 calc GR . . C 3
H19B H 0.3895 0.0663 0.6567 0.085 Uiso 0.25 1 calc GR . . C 3
H19C H 0.2976 0.0444 0.6272 0.085 Uiso 0.25 1 calc GR . . C 3
C20 C 0.326(3) -0.022(6) 0.7827(17) 0.048(3) Uani 0.25 1 d D . . B 2
H20A H 0.3787 -0.0665 0.7974 0.071 Uiso 0.25 1 calc GR . . B 2
H20B H 0.2902 -0.0569 0.8161 0.071 Uiso 0.25 1 calc GR . . B 2
H20C H 0.3300 0.0907 0.7844 0.071 Uiso 0.25 1 calc GR . . B 2

loop_
_atom_site_aniso_label
_atom_site_aniso_U_11
_atom_site_aniso_U_22
_atom_site_aniso_U_33
_atom_site_aniso_U_23
_atom_site_aniso_U_13
_atom_site_aniso_U_12
O1 0.0832(14) 0.0564(11) 0.0543(11) 0.0015(8) 0.0340(10) -0.0163(9)
N1 0.0538(11) 0.0346(9) 0.0329(9) 0.0006(7) 0.0155(8) -0.0004(7)
C1 0.097(2) 0.0370(11) 0.0317(11) -0.0025(9) 0.0252(12) 0.0041(12)
O2 0.0976(15) 0.0452(9) 0.0379(9) 0.0025(7) 0.0291(9) -0.0086(9)
C2 0.0802(17) 0.0377(11) 0.0299(10) -0.0021(9) 0.0207(10) 0.0075(10)
O3 0.1212(17) 0.0450(9) 0.0319(9) 0.0045(7) 0.0237(9) 0.0062(9)
C3 0.0808(17) 0.0463(12) 0.0280(10) -0.0020(9) 0.0112(10) 0.0158(12)
C4 0.0644(15) 0.0514(13) 0.0351(11) -0.0039(9) 0.0112(10) 0.0109(11)
C5 0.0563(13) 0.0435(12) 0.0369(11) -0.0007(9) 0.0175(9) 0.0062(9)
C6 0.0573(13) 0.0357(10) 0.0331(10) -0.0002(8) 0.0184(9) 0.0058(9)
C7 0.0531(12) 0.0335(10) 0.0334(10) -0.0007(8) 0.0190(9) 0.0042(8)
C8 0.0524(12) 0.0346(10) 0.0384(11) -0.0007(8) 0.0213(9) 0.0065(8)
C9 0.0525(13) 0.0389(11) 0.0431(12) 0.0001(9) 0.0236(10) 0.0039(9)
C10 0.0650(14) 0.0359(11) 0.0394(11) -0.0004(9) 0.0280(10) 0.0032(10)
C11 0.0808(18) 0.0402(12) 0.0418(12) -0.0014(10) 0.0307(12) -0.0039(11)
C12 0.0664(14) 0.0348(10) 0.0320(10) -0.0006(8) 0.0220(10) 0.0065(9)
C13 0.0575(18) 0.0354(15) 0.0346(15) 0.000 0.0167(13) 0.000
C14 0.0483(12) 0.0405(11) 0.0390(11) -0.0002(9) 0.0185(9) -0.0055(9)
S1 0.0356(5) 0.0389(6) 0.0383(7) -0.0021(4) 0.0063(4) -0.0032(4)
S2 0.0465(13) 0.0572(15) 0.0428(12) 0.0012(10) 0.0050(9) 0.0002(11)
S3 0.0324(11) 0.0369(10) 0.0374(12) 0.0015(8) 0.0094(8) 0.0044(8)
O4 0.035(3) 0.048(2) 0.059(2) -0.007(3) 0.005(3) -0.006(3)
O5 0.035(3) 0.048(2) 0.059(2) -0.007(3) 0.005(3) -0.006(3)
O6 0.035(3) 0.048(2) 0.059(2) -0.007(3) 0.005(3) -0.006(3)
C15 0.036(2) 0.042(2) 0.052(3) -0.007(2) 0.0083(18) 0.0023(17)
C16 0.043(2) 0.040(2) 0.040(2) 0.0020(18) 0.0077(17) -0.0021(17)
C17 0.047(3) 0.054(7) 0.041(4) -0.002(5) 0.005(3) -0.001(3)
C18 0.053(11) 0.075(12) 0.044(7) -0.008(5) 0.011(9) -0.013(10)
C19 0.053(11) 0.075(12) 0.044(7) -0.008(5) 0.011(9) -0.013(10)
C20 0.047(3) 0.054(7) 0.041(4) -0.002(5) 0.005(3) -0.001(3)

loop_
_atom_type_symbol
_atom_type_description
_atom_type_scat_dispersion_real
_atom_type_scat_dispersion_imag
_atom_type_scat_source
C C 0.0181 0.0091 'International Tables Vol C Tables 4.2.6.8 and 6.1.1.4'
H H 0.0000 0.0000 'International Tables Vol C Tables 4.2.6.8 and 6.1.1.4'
N N 0.0311 0.0180 'International Tables Vol C Tables 4.2.6.8 and 6.1.1.4'
O O 0.0492 0.0322 'International Tables Vol C Tables 4.2.6.8 and 6.1.1.4'
S S 0.3331 0.5567 'International Tables Vol C Tables 4.2.6.8 and 6.1.1.4'

loop_
_geom_angle_atom_site_label_1
_geom_angle_atom_site_label_2
_geom_angle_atom_site_label_3
_geom_angle
_geom_angle_site_symmetry_1
_geom_angle_site_symmetry_3
C7 N1 C13 110.94(16) . .
C7 N1 C14 112.95(16) . .
C13 N1 C14 107.56(15) . .
O2 C1 C2 118.0(2) . .
O3 C1 O2 116.4(2) . .
O3 C1 C2 125.6(3) . .
C1 O2 C11 125.29(19) . .
C3 C2 C1 120.1(2) . .
C3 C2 C12 121.2(2) . .
C12 C2 C1 118.7(2) . .
C2 C3 H3 120.2 . .
C2 C3 C4 119.6(2) . .
C4 C3 H3 120.2 . .
C3 C4 H4 119.7 . .
C5 C4 C3 120.5(2) . .
C5 C4 H4 119.7 . .
C4 C5 H5 119.5 . .
C4 C5 C6 121.0(2) . .
C6 C5 H5 119.5 . .
C5 C6 C7 122.9(2) . .
C5 C6 C12 118.7(2) . .
C12 C6 C7 118.4(2) . .
N1 C7 C6 118.2(2) . .
C8 C7 N1 121.4(2) . .
C8 C7 C6 120.4(2) . .
C7 C8 C9 119.9(2) . .
C7 C8 C14 121.30(19) . 2_656
C9 C8 C14 118.8(2) . 2_656
C8 C9 H9 119.3 . .
C10 C9 C8 121.4(2) . .
C10 C9 H9 119.3 . .
C9 C10 C11 119.7(2) . .
C9 C10 C12 120.1(2) . .
C12 C10 C11 120.1(2) . .
O1 C11 O2 116.5(2) . .
O1 C11 C10 126.9(3) . .
O2 C11 C10 116.6(2) . .
C2 C12 C6 119.0(2) . .
C2 C12 C10 121.2(2) . .
C10 C12 C6 119.8(2) . .
N1 C13 N1 112.0(2) . 2_656
N1 C13 H13A 109.2 . .
N1 C13 H13A 109.2 2_656 .
N1 C13 H13B 109.2 . .
N1 C13 H13B 109.2 2_656 .
H13A C13 H13B 107.9 . .
N1 C14 C8 111.35(18) . 2_656
N1 C14 H14A 109.4 . .
N1 C14 H14B 109.4 . .
C8 C14 H14A 109.4 2_656 .
C8 C14 H14B 109.4 2_656 .
H14A C14 H14B 108.0 . .
O4 S1 C15 108.9(4) . .
O4 S1 C16 104.4(5) . .
C15 S1 C16 96.5(2) . .
O5 S2 C18 110.6(14) . .
O5 S2 C20 109(2) . .
C18 S2 C20 100(2) . .
O6 S3 C17 105(2) . .
O6 S3 C19 100.2(11) . .
C19 S3 C17 96(2) . .
S1 C15 H15A 109.5 . .
S1 C15 H15B 109.5 . .
S1 C15 H15C 109.5 . .
H15A C15 H15B 109.5 . .
H15A C15 H15C 109.5 . .
H15B C15 H15C 109.5 . .
S1 C16 H16A 109.5 . .
S1 C16 H16B 109.5 . .
S1 C16 H16C 109.5 . .
H16A C16 H16B 109.5 . .
H16A C16 H16C 109.5 . .
H16B C16 H16C 109.5 . .
S3 C17 H17A 109.5 . .
S3 C17 H17B 109.5 . .
S3 C17 H17C 109.5 . .
H17A C17 H17B 109.5 . .
H17A C17 H17C 109.5 . .
H17B C17 H17C 109.5 . .
S2 C18 H18A 109.5 . .
S2 C18 H18B 109.5 . .
S2 C18 H18C 109.5 . .
H18A C18 H18B 109.5 . .
H18A C18 H18C 109.5 . .
H18B C18 H18C 109.5 . .
S3 C19 H19A 109.5 . .
S3 C19 H19B 109.5 . .
S3 C19 H19C 109.5 . .
H19A C19 H19B 109.5 . .
H19A C19 H19C 109.5 . .
H19B C19 H19C 109.5 . .
S2 C20 H20A 109.5 . .
S2 C20 H20B 109.5 . .
S2 C20 H20C 109.5 . .
H20A C20 H20B 109.5 . .
H20A C20 H20C 109.5 . .
H20B C20 H20C 109.5 . .

loop_
_geom_bond_atom_site_label_1
_geom_bond_atom_site_label_2
_geom_bond_distance
_geom_bond_site_symmetry_2
O1 C11 1.195(3) .
N1 C7 1.425(3) .
N1 C13 1.463(3) .
N1 C14 1.481(3) .
C1 O2 1.387(4) .
C1 C2 1.474(3) .
C1 O3 1.202(3) .
O2 C11 1.398(3) .
C2 C3 1.383(4) .
C2 C12 1.417(3) .
C3 H3 0.9500 .
C3 C4 1.403(4) .
C4 H4 0.9500 .
C4 C5 1.385(3) .
C5 H5 0.9500 .
C5 C6 1.413(3) .
C6 C7 1.438(3) .
C6 C12 1.425(3) .
C7 C8 1.392(3) .
C8 C9 1.401(3) .
C8 C14 1.520(3) 2_656
C9 H9 0.9500 .
C9 C10 1.377(3) .
C10 C11 1.468(3) .
C10 C12 1.419(4) .
C13 N1 1.463(3) 2_656
C13 H13A 0.9900 .
C13 H13B 0.9900 .
C14 C8 1.520(3) 2_656
C14 H14A 0.9900 .
C14 H14B 0.9900 .
S1 O4 1.510(8) .
S1 C15 1.785(4) .
S1 C16 1.794(4) .
S2 O5 1.504(9) .
S2 C18 1.775(13) .
S2 C20 1.781(16) .
S3 O6 1.497(8) .
S3 C17 1.782(16) .
S3 C19 1.768(13) .
C15 H15A 0.9800 .
C15 H15B 0.9800 .
C15 H15C 0.9800 .
C16 H16A 0.9800 .
C16 H16B 0.9800 .
C16 H16C 0.9800 .
C17 H17A 0.9800 .
C17 H17B 0.9800 .
C17 H17C 0.9800 .
C18 H18A 0.9800 .
C18 H18B 0.9800 .
C18 H18C 0.9800 .
C19 H19A 0.9800 .
C19 H19B 0.9800 .
C19 H19C 0.9800 .
C20 H20A 0.9800 .
C20 H20B 0.9800 .
C20 H20C 0.9800 .
